data_8105451
loop_
_publ_author_name
'Sun, Yabin'
'Chen, Yan'
'Wang, Daguang'

_publ_section_title
;
 Crystal structure of
 poly[bis(\m3-(1-(3,5-di(1H-imidazol-1-yl)phenyl)-1H-imidazole-\k3N:N&#x2032;:N&#x2032;&#x2032;)cobalt(II)]
 dinitrate --- N,N-dimethylformamide (1/4), C42H52N18O10Co
;
_journal_issue 6
_journal_name_full 'Zeitschrift f\"ur Kristallographie - New Crystal Structures'
_journal_page_first 1303
_journal_page_last 1305
_journal_paper_doi 10.1515/ncrs-2020-0285
_journal_volume 235
_journal_year 2020
_chemical_formula_sum 'C42 H52 Co N18 O10'
_chemical_formula_weight 1027.94
_space_group_crystal_system monoclinic
_space_group_IT_number 14
_space_group_name_Hall '-P 2yn'
_space_group_name_H-M_alt 'P 1 21/n 1'
_atom_sites_solution_hydrogens geom
_cell_angle_alpha 90
_cell_angle_beta 108.6360(10)
_cell_angle_gamma 90
_cell_formula_units_Z 2
_cell_length_a 11.3692(7)
_cell_length_b 17.5938(10)
_cell_length_c 12.1825(7)
_cell_measurement_reflns_used 5948
_cell_measurement_temperature 120(2)
_cell_measurement_theta_max 28.3
_cell_measurement_theta_min 1.8
_cell_volume 2309.1(2)
_computing_cell_refinement 'Bruker SAINT'
_computing_data_collection 'Bruker SMART [1]'
_computing_data_reduction 'Bruker SAINT'
_computing_molecular_graphics 'Bruker SHELXTL'
_computing_publication_material 'Bruker SHELXTL'
_computing_structure_refinement 'SHELXL-2014/7 (Sheldrick, 2014) [3]'
_computing_structure_solution 'SHELXTL [2]'
_diffrn_ambient_temperature 120(2)
_diffrn_detector_area_resol_mean 9.00cm
_diffrn_measured_fraction_theta_full 0.998
_diffrn_measured_fraction_theta_max 0.997
_diffrn_measurement_device_type 'CCD area detector'
_diffrn_measurement_method 'phi and omega scans'
_diffrn_radiation_type MoK\a
_diffrn_radiation_wavelength 0.71073
_diffrn_reflns_av_R_equivalents 0.0253
_diffrn_reflns_av_unetI/netI 0.0296
_diffrn_reflns_Laue_measured_fraction_full 0.998
_diffrn_reflns_Laue_measured_fraction_max 0.997
_diffrn_reflns_limit_h_max 12
_diffrn_reflns_limit_h_min -14
_diffrn_reflns_limit_k_max 21
_diffrn_reflns_limit_k_min -19
_diffrn_reflns_limit_l_max 15
_diffrn_reflns_limit_l_min -11
_diffrn_reflns_number 12622
_diffrn_reflns_point_group_measured_fraction_full 0.998
_diffrn_reflns_point_group_measured_fraction_max 0.997
_diffrn_reflns_theta_full 25.242
_diffrn_reflns_theta_max 26.084
_diffrn_reflns_theta_min 2.110
_diffrn_source 'fine-focus sealed tube'
_exptl_absorpt_coefficient_mu 0.451
_exptl_absorpt_correction_T_max 0.8202
_exptl_absorpt_correction_T_min 0.7925
_exptl_absorpt_correction_type empirical
_exptl_absorpt_process_details 'SADABS, Sheldrick, 1996'
_exptl_crystal_colour pink
_exptl_crystal_density_diffrn 1.478
_exptl_crystal_description Block
_exptl_crystal_F_000 1074
_exptl_crystal_size_max 0.500
_exptl_crystal_size_mid 0.400
_exptl_crystal_size_min 0.300
_refine_diff_density_max 0.276
_refine_diff_density_min -0.271
_refine_diff_density_rms 0.044
_refine_ls_extinction_coef .
_refine_ls_extinction_method none
_refine_ls_goodness_of_fit_ref 1.040
_refine_ls_hydrogen_treatment constr
_refine_ls_matrix_type full
_refine_ls_number_parameters 326
_refine_ls_number_reflns 4555
_refine_ls_number_restraints 0
_refine_ls_restrained_S_all 1.040
_refine_ls_R_factor_all 0.0376
_refine_ls_R_factor_gt 0.0308
_refine_ls_shift/su_max 0.001
_refine_ls_shift/su_mean 0.000
_refine_ls_structure_factor_coef Fsqd
_refine_ls_weighting_details 'w=1/[\s^2^(Fo^2^)+(0.0320P)^2^+0.9547P] where P=(Fo^2^+2Fc^2^)/3'
_refine_ls_weighting_scheme calc
_refine_ls_wR_factor_gt 0.0729
_refine_ls_wR_factor_ref 0.0765
_reflns_Friedel_coverage 0.000
_reflns_Friedel_fraction_full .
_reflns_Friedel_fraction_max .
_reflns_number_gt 3904
_reflns_number_total 4555
_reflns_threshold_expression 'I > 2\s(I)'
_cod_data_source_file suppl_ncrs-2020-0285_suppl.cif
_cod_data_source_block shelx
_cod_original_sg_symbol_H-M 'P 21/n'
_cod_database_code 8105451
_shelx_space_group_comment
;
The symmetry employed for this shelxl refinement is uniquely defined
by the following loop, which should always be used as a source of
symmetry information in preference to the above space-group names.
They are only intended as comments.
;
_shelx_estimated_absorpt_t_min 0.806
_shelx_estimated_absorpt_t_max 0.877

loop_
_space_group_symop_operation_xyz
'x, y, z'
'-x+1/2, y+1/2, -z+1/2'
'-x, -y, -z'
'x-1/2, -y-1/2, z-1/2'

loop_
_atom_site_label
_atom_site_type_symbol
_atom_site_fract_x
_atom_site_fract_y
_atom_site_fract_z
_atom_site_U_iso_or_equiv
_atom_site_adp_type
_atom_site_occupancy
_atom_site_site_symmetry_order
_atom_site_calc_flag
_atom_site_refinement_flags_posn
_atom_site_refinement_flags_adp
_atom_site_refinement_flags_occupancy
_atom_site_disorder_assembly
_atom_site_disorder_group
C1 C 0.50295(16) -0.03099(9) 0.74460(14) 0.0231(4) Uani 1 1 d . . . . .
H1 H 0.4949 0.0218 0.7271 0.028 Uiso 1 1 calc R U . . .
C2 C 0.51863(16) -0.08548(9) 0.67257(14) 0.0240(4) Uani 1 1 d . . . . .
H2 H 0.5248 -0.0785 0.5973 0.029 Uiso 1 1 calc R U . . .
C3 C 0.51260(14) -0.13657(9) 0.83505(14) 0.0188(3) Uani 1 1 d . . . . .
H3 H 0.5135 -0.1734 0.8923 0.023 Uiso 1 1 calc R U . . .
C4 C 0.54015(14) -0.22792(8) 0.69166(13) 0.0168(3) Uani 1 1 d . . . . .
C5 C 0.64908(14) -0.24554(8) 0.66895(13) 0.0166(3) Uani 1 1 d . . . . .
H5 H 0.7102 -0.2077 0.6740 0.020 Uiso 1 1 calc R U . . .
C6 C 0.66674(13) -0.31990(8) 0.63868(13) 0.0152(3) Uani 1 1 d . . . . .
C7 C 0.57686(14) -0.37537(8) 0.62958(13) 0.0175(3) Uani 1 1 d . . . . .
H7 H 0.5894 -0.4261 0.6090 0.021 Uiso 1 1 calc R U . . .
C8 C 0.46878(14) -0.35498(8) 0.65128(13) 0.0170(3) Uani 1 1 d . . . . .
C9 C 0.44873(14) -0.28164(9) 0.68254(13) 0.0184(3) Uani 1 1 d . . . . .
H9 H 0.3741 -0.2686 0.6973 0.022 Uiso 1 1 calc R U . . .
C10 C 0.25249(14) -0.40250(9) 0.58227(14) 0.0182(3) Uani 1 1 d . . . . .
H10 H 0.2177 -0.3590 0.5375 0.022 Uiso 1 1 calc R U . . .
C11 C 0.38964(15) -0.48118(9) 0.69371(14) 0.0210(3) Uani 1 1 d . . . . .
H11 H 0.4652 -0.5038 0.7397 0.025 Uiso 1 1 calc R U . . .
C12 C 0.27410(15) -0.51136(9) 0.66544(14) 0.0204(3) Uani 1 1 d . . . . .
H12 H 0.2550 -0.5594 0.6909 0.025 Uiso 1 1 calc R U . . .
C13 C 0.87911(14) -0.29077(9) 0.62772(14) 0.0191(3) Uani 1 1 d . . . . .
H13 H 0.8871 -0.2393 0.6528 0.023 Uiso 1 1 calc R U . . .
C14 C 0.96257(14) -0.33212(8) 0.59478(13) 0.0181(3) Uani 1 1 d . . . . .
H14 H 1.0407 -0.3138 0.5933 0.022 Uiso 1 1 calc R U . . .
C15 C 0.80852(14) -0.40676(8) 0.57917(13) 0.0174(3) Uani 1 1 d . . . . .
H15 H 0.7563 -0.4503 0.5655 0.021 Uiso 1 1 calc R U . . .
C16 C 0.7751(2) -0.15363(12) 0.3913(2) 0.0477(6) Uani 1 1 d . . . . .
H16A H 0.8543 -0.1809 0.4108 0.072 Uiso 1 1 calc R U . . .
H16B H 0.7774 -0.1176 0.4534 0.072 Uiso 1 1 calc R U . . .
H16C H 0.7612 -0.1259 0.3185 0.072 Uiso 1 1 calc R U . . .
C17 C 0.68375(18) -0.28144(10) 0.32925(17) 0.0345(4) Uani 1 1 d . . . . .
H17A H 0.6834 -0.2753 0.2492 0.052 Uiso 1 1 calc R U . . .
H17B H 0.6128 -0.3127 0.3303 0.052 Uiso 1 1 calc R U . . .
H17C H 0.7610 -0.3064 0.3749 0.052 Uiso 1 1 calc R U . . .
C18 C 0.5716(2) -0.18570(12) 0.39879(16) 0.0375(5) Uani 1 1 d . . . . .
H18 H 0.5074 -0.2222 0.3887 0.045 Uiso 1 1 calc R U . . .
C19 C 0.7714(2) 0.55752(11) 0.90413(18) 0.0413(5) Uani 1 1 d . . . . .
H19A H 0.8202 0.5203 0.9602 0.062 Uiso 1 1 calc R U . . .
H19B H 0.8271 0.5889 0.8762 0.062 Uiso 1 1 calc R U . . .
H19C H 0.7129 0.5308 0.8386 0.062 Uiso 1 1 calc R U . . .
C20 C 0.71428(18) 0.68079(10) 0.96440(16) 0.0325(4) Uani 1 1 d . . . . .
H20 H 0.7699 0.7030 0.9297 0.039 Uiso 1 1 calc R U . . .
C21 C 0.6202(3) 0.56839(13) 1.0111(2) 0.0582(7) Uani 1 1 d . . . . .
H21A H 0.5580 0.5392 0.9516 0.087 Uiso 1 1 calc R U . . .
H21B H 0.5785 0.6066 1.0440 0.087 Uiso 1 1 calc R U . . .
H21C H 0.6679 0.5340 1.0724 0.087 Uiso 1 1 calc R U . . .
Co1 Co 0.5000 0.0000 1.0000 0.01317(9) Uani 1 2 d S . P . .
N1 N 0.50021(12) -0.06296(7) 0.84765(11) 0.0171(3) Uani 1 1 d . . . . .
N2 N 0.52387(12) -0.15309(7) 0.73047(11) 0.0168(3) Uani 1 1 d . . . . .
N3 N 0.37454(11) -0.41090(7) 0.64176(11) 0.0175(3) Uani 1 1 d . . . . .
N4 N 0.18785(11) -0.46231(7) 0.59421(11) 0.0172(3) Uani 1 1 d . . . . .
N5 N 0.77959(11) -0.33892(7) 0.61735(11) 0.0157(3) Uani 1 1 d . . . . .
N6 N 0.91797(12) -0.40476(7) 0.56353(11) 0.0169(3) Uani 1 1 d . . . . .
N7 N 0.67509(15) -0.20761(8) 0.37847(13) 0.0305(3) Uani 1 1 d . . . . .
N8 N 0.63197(13) -0.61213(8) 0.66935(13) 0.0250(3) Uani 1 1 d . . . . .
N9 N 0.70293(14) 0.60573(8) 0.95964(13) 0.0305(3) Uani 1 1 d . . . . .
O1 O 0.65843(14) 0.72401(7) 1.01020(12) 0.0421(3) Uani 1 1 d . . . . .
O2 O 0.63890(15) -0.55092(7) 0.62282(13) 0.0482(4) Uani 1 1 d . . . . .
O3 O 0.61188(14) -0.61461(8) 0.76438(12) 0.0422(3) Uani 1 1 d . . . . .
O4 O 0.64540(15) -0.67303(7) 0.62114(12) 0.0465(4) Uani 1 1 d . . . . .
O5 O 0.55401(17) -0.12161(9) 0.42960(13) 0.0547(4) Uani 1 1 d . . . . .

loop_
_atom_site_aniso_label
_atom_site_aniso_U_11
_atom_site_aniso_U_22
_atom_site_aniso_U_33
_atom_site_aniso_U_23
_atom_site_aniso_U_13
_atom_site_aniso_U_12
Co1 0.01352(15) 0.01064(14) 0.01776(16) -0.00060(11) 0.00841(11) 0.00029(11)
N7 0.0395(9) 0.0252(8) 0.0293(8) 0.0012(6) 0.0148(7) 0.0039(7)
N2 0.0184(7) 0.0149(6) 0.0196(7) -0.0033(5) 0.0096(5) -0.0001(5)
N1 0.0185(7) 0.0145(6) 0.0198(7) -0.0023(5) 0.0085(5) 0.0013(5)
N4 0.0162(6) 0.0154(6) 0.0219(7) -0.0012(5) 0.0090(5) -0.0011(5)
N3 0.0142(7) 0.0159(6) 0.0237(7) -0.0026(5) 0.0078(5) -0.0013(5)
N6 0.0176(7) 0.0148(6) 0.0204(7) 0.0007(5) 0.0091(5) 0.0009(5)
N5 0.0147(6) 0.0143(6) 0.0200(7) -0.0025(5) 0.0083(5) -0.0006(5)
N8 0.0230(8) 0.0190(7) 0.0307(8) 0.0038(6) 0.0054(6) 0.0032(6)
N9 0.0342(9) 0.0238(8) 0.0342(9) -0.0001(6) 0.0119(7) 0.0010(6)
O5 0.0844(12) 0.0494(9) 0.0402(9) 0.0070(7) 0.0338(8) 0.0325(9)
O1 0.0498(9) 0.0292(7) 0.0515(9) -0.0053(6) 0.0220(7) 0.0061(6)
C12 0.0209(8) 0.0155(8) 0.0251(8) 0.0023(6) 0.0076(7) -0.0011(6)
C11 0.0182(8) 0.0183(8) 0.0255(9) 0.0013(7) 0.0054(7) 0.0012(6)
C1 0.0321(9) 0.0151(8) 0.0231(8) 0.0006(7) 0.0103(7) 0.0015(7)
C2 0.0372(10) 0.0174(8) 0.0208(8) 0.0001(7) 0.0141(7) -0.0001(7)
C10 0.0171(8) 0.0162(8) 0.0228(8) -0.0004(6) 0.0087(6) 0.0009(6)
C4 0.0198(8) 0.0147(7) 0.0164(7) -0.0030(6) 0.0066(6) 0.0011(6)
C15 0.0181(8) 0.0138(7) 0.0229(8) -0.0024(6) 0.0101(6) -0.0005(6)
C13 0.0188(8) 0.0150(7) 0.0257(9) -0.0041(6) 0.0101(7) -0.0038(6)
C14 0.0155(7) 0.0175(8) 0.0230(8) -0.0016(6) 0.0084(6) -0.0025(6)
C6 0.0146(7) 0.0163(7) 0.0163(7) -0.0007(6) 0.0072(6) 0.0015(6)
C3 0.0203(8) 0.0174(8) 0.0210(8) -0.0008(6) 0.0101(7) 0.0005(6)
C5 0.0157(7) 0.0161(7) 0.0193(8) -0.0015(6) 0.0073(6) -0.0023(6)
C9 0.0156(8) 0.0202(8) 0.0216(8) -0.0027(6) 0.0093(6) 0.0008(6)
C8 0.0155(8) 0.0169(8) 0.0192(8) -0.0015(6) 0.0063(6) -0.0033(6)
C7 0.0190(8) 0.0131(7) 0.0217(8) -0.0031(6) 0.0083(6) 0.0005(6)
C16 0.0639(15) 0.0338(11) 0.0540(14) -0.0029(10) 0.0310(12) -0.0104(10)
C17 0.0387(11) 0.0297(10) 0.0353(11) -0.0023(8) 0.0124(9) 0.0046(8)
C18 0.0466(12) 0.0447(12) 0.0241(10) 0.0090(9) 0.0154(9) 0.0148(10)
O4 0.0681(10) 0.0256(7) 0.0401(8) -0.0031(6) 0.0091(7) 0.0100(7)
O3 0.0521(9) 0.0385(8) 0.0421(8) 0.0097(6) 0.0238(7) 0.0097(7)
O2 0.0719(11) 0.0224(7) 0.0611(10) 0.0095(7) 0.0363(8) 0.0020(7)
C21 0.0772(18) 0.0397(13) 0.0703(17) 0.0021(12) 0.0411(14) -0.0137(12)
C19 0.0415(12) 0.0347(11) 0.0445(12) -0.0093(9) 0.0093(10) 0.0086(9)
C20 0.0340(10) 0.0276(10) 0.0364(11) 0.0028(8) 0.0117(8) -0.0003(8)

loop_
_atom_type_symbol
_atom_type_description
_atom_type_scat_dispersion_real
_atom_type_scat_dispersion_imag
_atom_type_scat_source
C C 0.0033 0.0016 'International Tables Vol C Tables 4.2.6.8 and 6.1.1.4'
H H 0.0000 0.0000 'International Tables Vol C Tables 4.2.6.8 and 6.1.1.4'
N N 0.0061 0.0033 'International Tables Vol C Tables 4.2.6.8 and 6.1.1.4'
O O 0.0106 0.0060 'International Tables Vol C Tables 4.2.6.8 and 6.1.1.4'
Co Co 0.3494 0.9721 'International Tables Vol C Tables 4.2.6.8 and 6.1.1.4'

loop_
_geom_angle_atom_site_label_1
_geom_angle_atom_site_label_2
_geom_angle_atom_site_label_3
_geom_angle
_geom_angle_site_symmetry_1
_geom_angle_site_symmetry_3
N1 Co1 N1 180.0 . 3_657
N1 Co1 N6 91.66(5) . 4_556
N1 Co1 N6 88.34(5) 3_657 4_556
N1 Co1 N6 88.34(5) . 2_656
N1 Co1 N6 91.66(5) 3_657 2_656
N6 Co1 N6 180.0 4_556 2_656
N1 Co1 N4 88.48(5) . 2_556
N1 Co1 N4 91.51(5) 3_657 2_556
N6 Co1 N4 87.84(5) 4_556 2_556
N6 Co1 N4 92.16(5) 2_656 2_556
N1 Co1 N4 91.52(5) . 4_656
N1 Co1 N4 88.49(5) 3_657 4_656
N6 Co1 N4 92.16(5) 4_556 4_656
N6 Co1 N4 87.84(5) 2_656 4_656
N4 Co1 N4 180.0 2_556 4_656
C18 N7 C17 121.13(17) . .
C18 N7 C16 119.86(17) . .
C17 N7 C16 118.52(16) . .
C3 N2 C2 107.21(13) . .
C3 N2 C4 124.77(13) . .
C2 N2 C4 128.01(13) . .
C3 N1 C1 105.04(13) . .
C3 N1 Co1 129.30(11) . .
C1 N1 Co1 125.20(10) . .
C10 N4 C12 105.00(13) . .
C10 N4 Co1 132.21(11) . 2_546
C12 N4 Co1 121.27(10) . 2_546
C10 N3 C11 107.50(13) . .
C10 N3 C8 125.54(13) . .
C11 N3 C8 126.92(13) . .
C15 N6 C14 105.36(12) . .
C15 N6 Co1 124.22(10) . 2_646
C14 N6 Co1 130.42(10) . 2_646
C15 N5 C13 106.74(12) . .
C15 N5 C6 126.72(13) . .
C13 N5 C6 126.50(12) . .
O2 N8 O3 120.95(15) . .
O2 N8 O4 119.76(15) . .
O3 N8 O4 119.29(14) . .
C20 N9 C21 120.11(17) . .
C20 N9 C19 122.78(17) . .
C21 N9 C19 117.11(17) . .
C11 C12 N4 110.48(14) . .
C11 C12 H12 124.8 . .
N4 C12 H12 124.8 . .
C12 C11 N3 105.49(14) . .
C12 C11 H11 127.3 . .
N3 C11 H11 127.3 . .
C2 C1 N1 110.29(14) . .
C2 C1 H1 124.9 . .
N1 C1 H1 124.9 . .
C1 C2 N2 105.92(14) . .
C1 C2 H2 127.0 . .
N2 C2 H2 127.0 . .
N4 C10 N3 111.49(13) . .
N4 C10 H10 124.3 . .
N3 C10 H10 124.3 . .
C9 C4 C5 121.81(14) . .
C9 C4 N2 118.83(13) . .
C5 C4 N2 119.30(13) . .
N6 C15 N5 111.65(13) . .
N6 C15 H15 124.2 . .
N5 C15 H15 124.2 . .
C14 C13 N5 105.87(13) . .
C14 C13 H13 127.1 . .
N5 C13 H13 127.1 . .
C13 C14 N6 110.37(13) . .
C13 C14 H14 124.8 . .
N6 C14 H14 124.8 . .
C5 C6 C7 121.07(14) . .
C5 C6 N5 118.88(13) . .
C7 C6 N5 120.06(13) . .
N1 C3 N2 111.53(14) . .
N1 C3 H3 124.2 . .
N2 C3 H3 124.2 . .
C4 C5 C6 118.46(14) . .
C4 C5 H5 120.8 . .
C6 C5 H5 120.8 . .
C4 C9 C8 118.26(14) . .
C4 C9 H9 120.9 . .
C8 C9 H9 120.9 . .
C7 C8 C9 121.89(14) . .
C7 C8 N3 119.56(13) . .
C9 C8 N3 118.55(13) . .
C8 C7 C6 118.50(14) . .
C8 C7 H7 120.8 . .
C6 C7 H7 120.8 . .
N7 C16 H16A 109.5 . .
N7 C16 H16B 109.5 . .
H16A C16 H16B 109.5 . .
N7 C16 H16C 109.5 . .
H16A C16 H16C 109.5 . .
H16B C16 H16C 109.5 . .
N7 C17 H17A 109.5 . .
N7 C17 H17B 109.5 . .
H17A C17 H17B 109.5 . .
N7 C17 H17C 109.5 . .
H17A C17 H17C 109.5 . .
H17B C17 H17C 109.5 . .
O5 C18 N7 124.3(2) . .
O5 C18 H18 117.9 . .
N7 C18 H18 117.9 . .
N9 C21 H21A 109.5 . .
N9 C21 H21B 109.5 . .
H21A C21 H21B 109.5 . .
N9 C21 H21C 109.5 . .
H21A C21 H21C 109.5 . .
H21B C21 H21C 109.5 . .
N9 C19 H19A 109.5 . .
N9 C19 H19B 109.5 . .
H19A C19 H19B 109.5 . .
N9 C19 H19C 109.5 . .
H19A C19 H19C 109.5 . .
H19B C19 H19C 109.5 . .
O1 C20 N9 125.25(19) . .
O1 C20 H20 117.4 . .
N9 C20 H20 117.4 . .

loop_
_geom_bond_atom_site_label_1
_geom_bond_atom_site_label_2
_geom_bond_distance
_geom_bond_site_symmetry_2
Co1 N1 2.1621(12) .
Co1 N1 2.1621(12) 3_657
Co1 N6 2.1766(12) 4_556
Co1 N6 2.1766(12) 2_656
Co1 N4 2.1798(12) 2_556
Co1 N4 2.1798(12) 4_656
N7 C18 1.334(2) .
N7 C17 1.447(2) .
N7 C16 1.451(3) .
N2 C3 1.352(2) .
N2 C2 1.374(2) .
N2 C4 1.4308(19) .
N1 C3 1.3170(19) .
N1 C1 1.385(2) .
N4 C10 1.3178(19) .
N4 C12 1.384(2) .
N4 Co1 2.1798(12) 2_546
N3 C10 1.353(2) .
N3 C11 1.375(2) .
N3 C8 1.4318(19) .
N6 C15 1.318(2) .
N6 C14 1.3828(19) .
N6 Co1 2.1766(12) 2_646
N5 C15 1.3589(19) .
N5 C13 1.3866(19) .
N5 C6 1.4278(19) .
N8 O2 1.2311(18) .
N8 O3 1.2503(19) .
N8 O4 1.2545(19) .
N9 C20 1.326(2) .
N9 C21 1.444(3) .
N9 C19 1.456(2) .
O5 C18 1.225(2) .
O1 C20 1.233(2) .
C12 C11 1.355(2) .
C12 H12 0.9500 .
C11 H11 0.9500 .
C1 C2 1.349(2) .
C1 H1 0.9500 .
C2 H2 0.9500 .
C10 H10 0.9500 .
C4 C9 1.383(2) .
C4 C5 1.388(2) .
C15 H15 0.9500 .
C13 C14 1.354(2) .
C13 H13 0.9500 .
C14 H14 0.9500 .
C6 C5 1.391(2) .
C6 C7 1.392(2) .
C3 H3 0.9500 .
C5 H5 0.9500 .
C9 C8 1.385(2) .
C9 H9 0.9500 .
C8 C7 1.384(2) .
C7 H7 0.9500 .
C16 H16A 0.9800 .
C16 H16B 0.9800 .
C16 H16C 0.9800 .
C17 H17A 0.9800 .
C17 H17B 0.9800 .
C17 H17C 0.9800 .
C18 H18 0.9500 .
C21 H21A 0.9800 .
C21 H21B 0.9800 .
C21 H21C 0.9800 .
C19 H19A 0.9800 .
C19 H19B 0.9800 .
C19 H19C 0.9800 .
C20 H20 0.9500 .

loop_
_geom_torsion_atom_site_label_1
_geom_torsion_atom_site_label_2
_geom_torsion_atom_site_label_3
_geom_torsion_atom_site_label_4
_geom_torsion
_geom_torsion_site_symmetry_1
_geom_torsion_site_symmetry_2
_geom_torsion_site_symmetry_3
_geom_torsion_site_symmetry_4
C10 N4 C12 C11 -1.13(18) . . . .
Co1 N4 C12 C11 166.42(11) 2_546 . . .
N4 C12 C11 N3 1.75(18) . . . .
C10 N3 C11 C12 -1.68(17) . . . .
C8 N3 C11 C12 176.24(14) . . . .
C3 N1 C1 C2 -0.86(19) . . . .
Co1 N1 C1 C2 171.99(11) . . . .
N1 C1 C2 N2 0.95(19) . . . .
C3 N2 C2 C1 -0.68(18) . . . .
C4 N2 C2 C1 -179.71(15) . . . .
C12 N4 C10 N3 0.02(17) . . . .
Co1 N4 C10 N3 -165.56(10) 2_546 . . .
C11 N3 C10 N4 1.06(18) . . . .
C8 N3 C10 N4 -176.90(13) . . . .
C3 N2 C4 C9 61.1(2) . . . .
C2 N2 C4 C9 -120.00(18) . . . .
C3 N2 C4 C5 -116.19(17) . . . .
C2 N2 C4 C5 62.7(2) . . . .
C14 N6 C15 N5 0.83(17) . . . .
Co1 N6 C15 N5 -178.80(9) 2_646 . . .
C13 N5 C15 N6 -0.68(17) . . . .
C6 N5 C15 N6 177.25(13) . . . .
C15 N5 C13 C14 0.23(17) . . . .
C6 N5 C13 C14 -177.71(14) . . . .
N5 C13 C14 N6 0.27(18) . . . .
C15 N6 C14 C13 -0.67(17) . . . .
Co1 N6 C14 C13 178.92(11) 2_646 . . .
C15 N5 C6 C5 -174.96(14) . . . .
C13 N5 C6 C5 2.6(2) . . . .
C15 N5 C6 C7 5.3(2) . . . .
C13 N5 C6 C7 -177.14(14) . . . .
C1 N1 C3 N2 0.41(18) . . . .
Co1 N1 C3 N2 -172.04(10) . . . .
C2 N2 C3 N1 0.16(18) . . . .
C4 N2 C3 N1 179.23(13) . . . .
C9 C4 C5 C6 -1.4(2) . . . .
N2 C4 C5 C6 175.83(13) . . . .
C7 C6 C5 C4 0.9(2) . . . .
N5 C6 C5 C4 -178.79(13) . . . .
C5 C4 C9 C8 0.9(2) . . . .
N2 C4 C9 C8 -176.37(14) . . . .
C4 C9 C8 C7 0.2(2) . . . .
C4 C9 C8 N3 179.95(13) . . . .
C10 N3 C8 C7 -130.58(16) . . . .
C11 N3 C8 C7 51.9(2) . . . .
C10 N3 C8 C9 49.6(2) . . . .
C11 N3 C8 C9 -127.94(17) . . . .
C9 C8 C7 C6 -0.6(2) . . . .
N3 C8 C7 C6 179.60(13) . . . .
C5 C6 C7 C8 0.1(2) . . . .
N5 C6 C7 C8 179.77(13) . . . .
C17 N7 C18 O5 -172.62(17) . . . .
C16 N7 C18 O5 -0.7(3) . . . .
C21 N9 C20 O1 -0.2(3) . . . .
C19 N9 C20 O1 179.94(18) . . . .
